data_7237973
loop_
_publ_author_name
'Jiang, Yuqing'
'Wang, Jiaqiang'
'Huang, Guangxi'
'Li, Zhen'
'Li, Bing Shi'
'Tang, Ben Zhong'

_publ_section_title
;
 Insight from the old: mechanochromism and mechanoluminescence of two
 amine-containing tetraphenylethylene isomers
;
_journal_issue 38
_journal_name_full 'Journal of Materials Chemistry C'
_journal_page_first 11790
_journal_paper_doi 10.1039/C9TC04140K
_journal_volume 7
_journal_year 2019
_chemical_formula_moiety 'C26 H21 N'
_chemical_formula_sum 'C26 H21 N'
_chemical_formula_weight 347.44
_space_group_crystal_system monoclinic
_space_group_IT_number 14
_space_group_name_Hall '-P 2ybc'
_space_group_name_H-M_alt 'P 1 21/c 1'
_atom_sites_solution_hydrogens mixed
_audit_creation_date 2018-06-09
_audit_creation_method
;
Olex2 1.2-alpha
(compiled 2018.05.18 svn.r3508 for OlexSys, GUI svn.r5497)
;
_audit_update_record
;
2019-03-20 deposited with the CCDC.	2019-09-03 downloaded from the CCDC.
;
_cell_angle_alpha 90
_cell_angle_beta 113.602(2)
_cell_angle_gamma 90
_cell_formula_units_Z 8
_cell_length_a 21.2255(4)
_cell_length_b 11.3734(2)
_cell_length_c 17.6183(3)
_cell_measurement_reflns_used 10633
_cell_measurement_temperature 150.00(10)
_cell_measurement_theta_max 73.4510
_cell_measurement_theta_min 4.4960
_cell_volume 3897.38(13)
_computing_cell_refinement 'CrysAlisPro 1.171.39.28b (Rigaku OD, 2015)'
_computing_data_collection 'CrysAlisPro 1.171.39.28b (Rigaku OD, 2015)'
_computing_data_reduction 'CrysAlisPro 1.171.39.28b (Rigaku OD, 2015)'
_computing_molecular_graphics 'Olex2 (Dolomanov et al., 2009)'
_computing_publication_material 'Olex2 (Dolomanov et al., 2009)'
_computing_structure_refinement 'ShelXL (Sheldrick, 2015)'
_diffrn_ambient_environment N~2~
_diffrn_ambient_temperature 150.00(10)
_diffrn_detector 'CCD plate'
_diffrn_measured_fraction_theta_full 0.999
_diffrn_measured_fraction_theta_max 0.968
_diffrn_measurement_details
;
List of Runs (angles in degrees, time in seconds):

  # Type    Start    End  Width  t~exp~   \w     \q     \k     \f   Frames
#--------------------------------------------------------------------------
  1  \w    -45.00  -9.00   0.50    0.50    --    0.00 -57.00  90.00   72
  2  \w    -88.00  16.00   0.50    0.50    --    0.00 -19.00  30.00  208
  3  \w    -14.00  14.00   0.50    0.50    --    0.00 -38.00 -30.00   56
  4  \w    -49.00 -20.00   0.50    0.50    --    0.00 -38.00 -30.00   58
  5  \w    -85.00 -58.00   0.50    0.50    --    0.00 -57.00  90.00   54
  6  \w    -81.00 -56.00   0.50    0.50    --    0.00 -38.00 150.00   50
  7  \w    -19.00  14.00   0.50    0.50    --    0.00 -38.00 150.00   66
  8  \w     66.00 170.00   0.50    1.65    --   95.20  77.00 -30.00  208
  9  \w     81.00 126.00   0.50    1.65    --   95.20 -82.00 120.00   90
 10  \w     14.00 127.00   0.50    1.65    --   95.20 -82.00  60.00  226
 11  \w     42.00  68.00   0.50    1.65    --   95.20 -61.00-180.00   52
 12  \w     77.00 103.00   0.50    1.65    --   95.20 -82.00  30.00   52
 13  \w      6.00 112.00   0.50    1.65    --   95.20 -61.00  60.00  212
 14  \w     66.00 160.00   0.50    1.65    --   95.20  82.00-150.00  188
 15  \w     69.00 156.00   0.50    1.65    --   95.20  82.00 -90.00  174
;
_diffrn_measurement_device 'four-circle diffractometer'
_diffrn_measurement_device_type 'XtaLAB AFC12 (RINC): Kappa dual home/near'
_diffrn_measurement_method '\w scans'
_diffrn_orient_matrix_type 'CrysAlisPro convention (1999,Acta A55,543-557)'
_diffrn_orient_matrix_UB_11 0.0427488000
_diffrn_orient_matrix_UB_12 -0.0972727000
_diffrn_orient_matrix_UB_13 -0.0179276000
_diffrn_orient_matrix_UB_21 0.0527019000
_diffrn_orient_matrix_UB_22 0.0925989000
_diffrn_orient_matrix_UB_23 -0.0005374000
_diffrn_orient_matrix_UB_31 0.0408171000
_diffrn_orient_matrix_UB_32 -0.0181037000
_diffrn_orient_matrix_UB_33 0.0937308000
_diffrn_radiation_monochromator graphite
_diffrn_radiation_probe x-ray
_diffrn_radiation_type CuK\a
_diffrn_radiation_wavelength 1.54184
_diffrn_reflns_av_R_equivalents 0.0288
_diffrn_reflns_av_unetI/netI 0.0324
_diffrn_reflns_Laue_measured_fraction_full 0.999
_diffrn_reflns_Laue_measured_fraction_max 0.968
_diffrn_reflns_limit_h_max 26
_diffrn_reflns_limit_h_min -22
_diffrn_reflns_limit_k_max 13
_diffrn_reflns_limit_k_min -7
_diffrn_reflns_limit_l_max 21
_diffrn_reflns_limit_l_min -21
_diffrn_reflns_number 23906
_diffrn_reflns_point_group_measured_fraction_full 0.999
_diffrn_reflns_point_group_measured_fraction_max 0.968
_diffrn_reflns_theta_full 67.684
_diffrn_reflns_theta_max 74.239
_diffrn_reflns_theta_min 4.504
_diffrn_source 'fine-focus sealed X-ray tube'
_diffrn_source_type 'Enhance (Cu) X-ray Source'
_exptl_absorpt_coefficient_mu 0.518
_exptl_absorpt_correction_T_max 1.00000
_exptl_absorpt_correction_T_min 0.79163
_exptl_absorpt_correction_type multi-scan
_exptl_absorpt_process_details
;
CrysAlisPro 1.171.39.28b (Rigaku Oxford Diffraction, 2015)
Empirical absorption correction using spherical harmonics,
 implemented in SCALE3 ABSPACK scaling algorithm.
;
_exptl_crystal_density_diffrn 1.184
_exptl_crystal_description block
_exptl_crystal_F_000 1472
_refine_diff_density_max 0.615
_refine_diff_density_min -0.247
_refine_diff_density_rms 0.047
_refine_ls_extinction_coef 0.00060(11)
_refine_ls_extinction_expression Fc^*^=kFc[1+0.001xFc^2^\l^3^/sin(2\q)]^-1/4^
_refine_ls_extinction_method 'SHELXL-2014/7 (Sheldrick 2014'
_refine_ls_goodness_of_fit_ref 1.069
_refine_ls_hydrogen_treatment constr
_refine_ls_matrix_type full
_refine_ls_number_parameters 510
_refine_ls_number_reflns 7673
_refine_ls_number_restraints 22
_refine_ls_restrained_S_all 1.078
_refine_ls_R_factor_all 0.0700
_refine_ls_R_factor_gt 0.0614
_refine_ls_shift/su_max 0.001
_refine_ls_shift/su_mean 0.000
_refine_ls_structure_factor_coef Fsqd
_refine_ls_weighting_details 'w=1/[\s^2^(Fo^2^)+(0.0660P)^2^+2.2667P] where P=(Fo^2^+2Fc^2^)/3'
_refine_ls_weighting_scheme calc
_refine_ls_wR_factor_gt 0.1619
_refine_ls_wR_factor_ref 0.1672
_reflns_Friedel_coverage 0.000
_reflns_number_gt 6599
_reflns_number_total 7673
_reflns_threshold_expression 'I > 2\s(I)'
_cod_data_source_file c9tc04140k2.cif
_cod_data_source_block tpe-nh2-5
_cod_database_code 7237973
_shelx_shelxl_version_number 2014/7
_shelx_space_group_comment
;
The symmetry employed for this shelxl refinement is uniquely defined
by the following loop, which should always be used as a source of
symmetry information in preference to the above space-group names.
They are only intended as comments.
;
_reflns_odcompleteness_completeness 99.89
_reflns_odcompleteness_iscentric 1
_reflns_odcompleteness_theta 66.97
_olex2_refinement_description
;
1. Fixed Uiso
 At 1.2 times of:
  All C(H) groups, All N(H,H) groups
2. Restrained distances
 N2A-C50
 1.4 with sigma of 0.02
3. Rigid body (RIGU) restrains
 C18
 with sigma for 1-2 distances of 0.004 and sigma for 1-3 distances of 0.004
 N2A, C49, C50, C51
 with sigma for 1-2 distances of 0.004 and sigma for 1-3 distances of 0.004
 C38, C39
 with sigma for 1-2 distances of 0.001 and sigma for 1-3 distances of 0.001
4. Others
 Sof(N1A)=Sof(H1AA)=Sof(H1AB)=Sof(H1)=1-FVAR(1)
 Sof(N1)=Sof(H1A)=Sof(H1B)=Sof(H24)=FVAR(1)
 Sof(N2A)=Sof(H2AA)=Sof(H2AB)=Sof(H27)=1-FVAR(2)
 Sof(N2)=Sof(H2A)=Sof(H2B)=Sof(H50)=FVAR(2)
5.a Rotating group:
 N1(H1A,H1B), N2(H2A,H2B)
5.b Aromatic/amide H refined with riding coordinates:
 C1(H1), C2(H2), C3(H3), C5(H5), C6(H6), C10(H10), C11(H11), C12(H12),
 C13(H13), C14(H14), C16(H16), C17(H17), C18(H18), C19(H19), C20(H20), C22(H22),
  C23(H23), C24(H24), C25(H25), C26(H26), C27(H27), C28(H28), C29(H29),
 C31(H31), C32(H32), C36(H36), C37(H37), C38(H38), C39(H39), C40(H40), C42(H42),
  C43(H43), C44(H44), C45(H45), C46(H46), C48(H48), C49(H49), C50(H50),
 C51(H51), C52(H52)
5.c X=CH2 refined with riding coordinates:
 N1A(H1AA,H1AB), N2A(H2AA,H2AB)
;
_olex2_submission_special_instructions 'No special instructions were received'
_oxdiff_exptl_absorpt_empirical_details
;
Empirical correction (ABSPACK) includes:
- Absorption correction using spherical harmonics
- Frame scaling
;
_oxdiff_exptl_absorpt_empirical_full_max 1.276
_oxdiff_exptl_absorpt_empirical_full_min 0.861

loop_
_space_group_symop_operation_xyz
'x, y, z'
'-x, y+1/2, -z+1/2'
'-x, -y, -z'
'x, -y-1/2, z-1/2'

loop_
_atom_site_label
_atom_site_type_symbol
_atom_site_fract_x
_atom_site_fract_y
_atom_site_fract_z
_atom_site_U_iso_or_equiv
_atom_site_adp_type
_atom_site_occupancy
_atom_site_site_symmetry_order
_atom_site_calc_flag
_atom_site_refinement_flags_posn
_atom_site_refinement_flags_adp
_atom_site_refinement_flags_occupancy
_atom_site_disorder_assembly
_atom_site_disorder_group
N1 N 0.47429(13) 0.6463(3) 0.47026(18) 0.0623(9) Uani 0.734(5) 1 d . . P A 1
H1A H 0.5009 0.6875 0.5140 0.075 Uiso 0.734(5) 1 d GR . P A 1
H1B H 0.4900 0.5732 0.4765 0.075 Uiso 0.734(5) 1 d GR . P A 1
N1A N -0.0101(5) 0.5653(12) 0.1263(6) 0.108(4) Uani 0.266(5) 1 d . . P A 2
H1AA H -0.0387 0.5062 0.1192 0.129 Uiso 0.266(5) 1 calc R . P A 2
H1AB H -0.0136 0.6098 0.0840 0.129 Uiso 0.266(5) 1 calc R . P A 2
C1 C 0.40711(11) 0.6490(2) 0.46626(14) 0.0505(5) Uani 1 1 d . . . . .
H1 H 0.4537 0.6499 0.4724 0.061 Uiso 0.266(5) 1 calc R . P A 2
C2 C 0.36211(11) 0.5643(2) 0.41850(14) 0.0513(5) Uani 1 1 d . . . . .
H2 H 0.3776 0.5072 0.3905 0.062 Uiso 1 1 calc R . . . .
C3 C 0.29471(11) 0.56149(19) 0.41083(13) 0.0443(5) Uani 1 1 d . . . . .
H3 H 0.2646 0.5025 0.3775 0.053 Uiso 1 1 calc R . . . .
C4 C 0.27004(10) 0.64293(17) 0.45074(12) 0.0377(4) Uani 1 1 d . . . . .
C5 C 0.31521(10) 0.7296(2) 0.49727(14) 0.0474(5) Uani 1 1 d . . . . .
H5 H 0.2994 0.7878 0.5242 0.057 Uiso 1 1 calc R . . . .
C6 C 0.38274(11) 0.7327(2) 0.50514(15) 0.0532(6) Uani 1 1 d . . . . .
H6 H 0.4127 0.7927 0.5374 0.064 Uiso 1 1 calc R . . . .
C7 C 0.19742(9) 0.63925(17) 0.44341(12) 0.0369(4) Uani 1 1 d . . . . .
C8 C 0.18067(9) 0.65420(17) 0.50922(12) 0.0368(4) Uani 1 1 d . . . . .
C9 C 0.23257(9) 0.64893(18) 0.59627(12) 0.0382(4) Uani 1 1 d . . . . .
C10 C 0.27592(11) 0.5525(2) 0.62452(13) 0.0470(5) Uani 1 1 d . . . . .
H10 H 0.2732 0.4901 0.5875 0.056 Uiso 1 1 calc R . . . .
C11 C 0.32312(12) 0.5463(2) 0.70616(14) 0.0574(6) Uani 1 1 d . . . . .
H11 H 0.3520 0.4793 0.7248 0.069 Uiso 1 1 calc R . . . .
C12 C 0.32829(11) 0.6372(3) 0.76048(14) 0.0583(6) Uani 1 1 d . . . . .
H12 H 0.3611 0.6334 0.8162 0.070 Uiso 1 1 calc R . . . .
C13 C 0.28582(11) 0.7330(2) 0.73364(14) 0.0541(6) Uani 1 1 d . . . . .
H13 H 0.2896 0.7959 0.7707 0.065 Uiso 1 1 calc R . . . .
C14 C 0.23719(10) 0.7384(2) 0.65215(13) 0.0458(5) Uani 1 1 d . . . . .
H14 H 0.2069 0.8037 0.6346 0.055 Uiso 1 1 calc R . . . .
C15 C 0.10879(9) 0.67697(19) 0.50011(12) 0.0403(4) Uani 1 1 d . . . . .
C16 C 0.08054(11) 0.6144(2) 0.54619(13) 0.0503(5) Uani 1 1 d . . . . .
H16 H 0.1068 0.5548 0.5830 0.060 Uiso 1 1 calc R . . . .
C17 C 0.01391(12) 0.6381(3) 0.53908(15) 0.0650(7) Uani 1 1 d . . . . .
H17 H -0.0049 0.5941 0.5709 0.078 Uiso 1 1 calc R . . . .
C18 C -0.02471(12) 0.7243(3) 0.48668(16) 0.0691(8) Uani 1 1 d . U . . .
H18 H -0.0701 0.7399 0.4820 0.083 Uiso 1 1 calc R . . . .
C19 C 0.00301(11) 0.7884(3) 0.44069(16) 0.0623(7) Uani 1 1 d . . . . .
H19 H -0.0233 0.8486 0.4046 0.075 Uiso 1 1 calc R . . . .
C20 C 0.06897(10) 0.7648(2) 0.44723(14) 0.0483(5) Uani 1 1 d . . . . .
H20 H 0.0875 0.8091 0.4152 0.058 Uiso 1 1 calc R . . . .
C21 C 0.14358(10) 0.61949(18) 0.35866(12) 0.0392(4) Uani 1 1 d . . . . .
C22 C 0.09451(10) 0.53115(19) 0.34420(13) 0.0444(5) Uani 1 1 d . . . . .
H22 H 0.0968 0.4810 0.3883 0.053 Uiso 1 1 calc R . . . .
C23 C 0.04258(11) 0.5156(2) 0.26638(14) 0.0563(6) Uani 1 1 d . . . . .
H23 H 0.0094 0.4553 0.2576 0.068 Uiso 1 1 calc R . . . .
C24 C 0.03872(12) 0.5874(3) 0.20158(14) 0.0635(7) Uani 1 1 d . . . . .
H24 H 0.0023 0.5782 0.1486 0.076 Uiso 0.734(5) 1 calc R . P A 1
C25 C 0.08826(13) 0.6728(3) 0.21434(14) 0.0638(7) Uani 1 1 d . . . . .
H25 H 0.0866 0.7210 0.1695 0.077 Uiso 1 1 calc R . . . .
C26 C 0.14044(11) 0.6885(2) 0.29219(13) 0.0504(5) Uani 1 1 d . . . . .
H26 H 0.1744 0.7470 0.3001 0.061 Uiso 1 1 calc R . . . .
N2 N 0.52949(13) 0.4986(3) 0.34465(15) 0.0665(9) Uani 0.796(5) 1 d . . P B 1
H2A H 0.5688 0.4624 0.3552 0.080 Uiso 0.796(5) 1 d GR . P B 1
H2B H 0.5362 0.5752 0.3473 0.080 Uiso 0.796(5) 1 d GR . P B 1
N2A N 0.4414(9) 0.3002(15) -0.2165(8) 0.107(5) Uani 0.204(5) 1 d D U P B 2
H2AA H 0.4219 0.2432 -0.2519 0.129 Uiso 0.204(5) 1 calc R . P B 2
H2AB H 0.4712 0.3472 -0.2244 0.129 Uiso 0.204(5) 1 calc R . P B 2
C27 C 0.48331(11) 0.4685(2) 0.26499(13) 0.0504(5) Uani 1 1 d . . . . .
H27 H 0.5160 0.4883 0.3188 0.060 Uiso 0.204(5) 1 calc R . P B 2
C28 C 0.42373(11) 0.5348(2) 0.22689(14) 0.0504(5) Uani 1 1 d . . . . .
H28 H 0.4154 0.6004 0.2549 0.060 Uiso 1 1 calc R . . . .
C29 C 0.37659(10) 0.50566(19) 0.14836(13) 0.0458(5) Uani 1 1 d . . . . .
H29 H 0.3361 0.5516 0.1236 0.055 Uiso 1 1 calc R . . . .
C30 C 0.38696(10) 0.41056(18) 0.10450(13) 0.0419(5) Uani 1 1 d . . . . .
C31 C 0.44695(11) 0.3461(2) 0.14352(14) 0.0495(5) Uani 1 1 d . . . . .
H31 H 0.4561 0.2817 0.1151 0.059 Uiso 1 1 calc R . . . .
C32 C 0.49390(11) 0.3733(2) 0.22288(14) 0.0520(5) Uani 1 1 d . . . . .
H32 H 0.5337 0.3259 0.2485 0.062 Uiso 1 1 calc R . . . .
C33 C 0.33759(10) 0.38307(18) 0.01853(13) 0.0439(5) Uani 1 1 d . . . . .
C34 C 0.26829(10) 0.38290(18) -0.00500(13) 0.0444(5) Uani 1 1 d . . . . .
C35 C 0.23525(10) 0.38656(19) 0.05535(13) 0.0477(5) Uani 1 1 d . . . . .
C36 C 0.18197(11) 0.4652(2) 0.04430(14) 0.0480(5) Uani 1 1 d . . . . .
H36 H 0.1664 0.5156 -0.0026 0.058 Uiso 1 1 calc R . . . .
C37 C 0.15115(13) 0.4716(2) 0.10039(15) 0.0579(6) Uani 1 1 d . . . . .
H37 H 0.1153 0.5266 0.0919 0.070 Uiso 1 1 calc R . . . .
C38 C 0.17234(13) 0.3987(3) 0.16811(16) 0.0683(7) Uani 1 1 d . U . . .
H38 H 0.1520 0.4042 0.2072 0.082 Uiso 1 1 calc R . . . .
C39 C 0.22318(13) 0.3177(3) 0.17881(16) 0.0704(7) Uani 1 1 d . U . . .
H39 H 0.2370 0.2656 0.2247 0.084 Uiso 1 1 calc R . . . .
C40 C 0.25486(12) 0.3109(2) 0.12326(16) 0.0629(7) Uani 1 1 d . . . . .
H40 H 0.2900 0.2544 0.1317 0.075 Uiso 1 1 calc R . . . .
C41 C 0.21938(10) 0.38395(19) -0.09400(13) 0.0443(5) Uani 1 1 d . . . . .
C42 C 0.22504(11) 0.46835(19) -0.14779(13) 0.0470(5) Uani 1 1 d . . . . .
H42 H 0.2619 0.5231 -0.1284 0.056 Uiso 1 1 calc R . . . .
C43 C 0.17773(11) 0.4741(2) -0.22951(14) 0.0520(5) Uani 1 1 d . . . . .
H43 H 0.1824 0.5322 -0.2656 0.062 Uiso 1 1 calc R . . . .
C44 C 0.12398(11) 0.3952(2) -0.25814(15) 0.0569(6) Uani 1 1 d . . . . .
H44 H 0.0915 0.3991 -0.3140 0.068 Uiso 1 1 calc R . . . .
C45 C 0.11742(12) 0.3106(2) -0.20554(16) 0.0616(6) Uani 1 1 d . . . . .
H45 H 0.0807 0.2556 -0.2254 0.074 Uiso 1 1 calc R . . . .
C46 C 0.16430(11) 0.3059(2) -0.12374(16) 0.0559(6) Uani 1 1 d . . . . .
H46 H 0.1588 0.2487 -0.0876 0.067 Uiso 1 1 calc R . . . .
C47 C 0.36868(10) 0.35873(18) -0.04223(13) 0.0435(5) Uani 1 1 d . . . . .
C48 C 0.41682(10) 0.43482(19) -0.05083(13) 0.0453(5) Uani 1 1 d . . . . .
H48 H 0.4302 0.5031 -0.0170 0.054 Uiso 1 1 calc R . . . .
C49 C 0.44549(11) 0.4134(2) -0.10723(13) 0.0497(5) Uani 1 1 d . U . . .
H49 H 0.4779 0.4670 -0.1123 0.060 Uiso 1 1 calc R . . . .
C50 C 0.42712(12) 0.3143(2) -0.15630(14) 0.0544(6) Uani 1 1 d D U . . .
H50 H 0.4469 0.2994 -0.1952 0.065 Uiso 0.796(5) 1 calc R . P B 1
C51 C 0.38001(13) 0.2368(2) -0.14873(15) 0.0588(6) Uani 1 1 d . U . . .
H51 H 0.3673 0.1683 -0.1823 0.071 Uiso 1 1 calc R . . . .
C52 C 0.35114(12) 0.2587(2) -0.09219(15) 0.0541(6) Uani 1 1 d . . . . .
H52 H 0.3188 0.2047 -0.0874 0.065 Uiso 1 1 calc R . . . .

loop_
_atom_site_aniso_label
_atom_site_aniso_U_11
_atom_site_aniso_U_22
_atom_site_aniso_U_33
_atom_site_aniso_U_23
_atom_site_aniso_U_13
_atom_site_aniso_U_12
N1 0.0392(14) 0.076(2) 0.0727(19) -0.0146(15) 0.0238(13) -0.0115(13)
N1A 0.087(7) 0.152(11) 0.057(6) -0.016(6) 0.000(5) -0.016(7)
C1 0.0378(11) 0.0616(14) 0.0537(12) 0.0104(11) 0.0201(9) 0.0046(10)
C2 0.0462(12) 0.0545(13) 0.0575(13) 0.0007(11) 0.0253(10) 0.0056(10)
C3 0.0431(11) 0.0435(11) 0.0459(11) -0.0010(9) 0.0172(9) 0.0005(9)
C4 0.0361(9) 0.0373(10) 0.0382(10) 0.0045(8) 0.0135(8) 0.0022(8)
C5 0.0421(11) 0.0455(12) 0.0569(13) -0.0059(10) 0.0221(10) -0.0063(9)
C6 0.0438(11) 0.0568(14) 0.0577(13) -0.0034(11) 0.0188(10) -0.0134(10)
C7 0.0344(9) 0.0327(9) 0.0407(10) 0.0022(8) 0.0120(8) 0.0002(7)
C8 0.0325(9) 0.0343(10) 0.0391(10) 0.0012(8) 0.0097(8) 0.0002(7)
C9 0.0316(9) 0.0436(11) 0.0381(10) -0.0011(8) 0.0125(8) -0.0010(8)
C10 0.0433(11) 0.0520(12) 0.0425(11) 0.0032(9) 0.0137(9) 0.0069(9)
C11 0.0439(12) 0.0735(16) 0.0479(12) 0.0128(12) 0.0111(10) 0.0146(11)
C12 0.0349(11) 0.0944(19) 0.0383(11) 0.0019(12) 0.0070(9) 0.0010(12)
C13 0.0407(11) 0.0747(16) 0.0442(12) -0.0153(11) 0.0140(9) -0.0085(11)
C14 0.0363(10) 0.0526(12) 0.0454(11) -0.0049(9) 0.0131(9) 0.0015(9)
C15 0.0329(9) 0.0475(11) 0.0361(10) -0.0082(8) 0.0093(8) -0.0034(8)
C16 0.0407(11) 0.0686(15) 0.0388(11) -0.0059(10) 0.0130(9) -0.0089(10)
C17 0.0425(12) 0.105(2) 0.0497(13) -0.0196(14) 0.0206(11) -0.0198(13)
C18 0.0324(11) 0.110(2) 0.0583(14) -0.0245(15) 0.0113(10) -0.0001(13)
C19 0.0376(11) 0.0766(17) 0.0631(15) -0.0097(13) 0.0100(11) 0.0113(11)
C20 0.0362(10) 0.0510(13) 0.0511(12) -0.0034(10) 0.0108(9) 0.0042(9)
C21 0.0353(9) 0.0433(11) 0.0382(10) 0.0016(8) 0.0137(8) 0.0027(8)
C22 0.0396(10) 0.0501(12) 0.0432(11) -0.0045(9) 0.0161(9) -0.0024(9)
C23 0.0400(11) 0.0726(16) 0.0539(13) -0.0193(12) 0.0163(10) -0.0062(11)
C24 0.0429(12) 0.098(2) 0.0410(12) -0.0087(13) 0.0074(9) 0.0092(13)
C25 0.0587(14) 0.0886(19) 0.0419(12) 0.0142(12) 0.0176(11) 0.0139(14)
C26 0.0462(11) 0.0591(14) 0.0446(11) 0.0084(10) 0.0167(9) 0.0030(10)
N2 0.0553(16) 0.084(2) 0.0477(15) -0.0035(14) 0.0072(12) 0.0021(14)
N2A 0.151(13) 0.107(10) 0.084(7) -0.016(7) 0.068(9) -0.008(9)
C27 0.0421(11) 0.0617(14) 0.0434(11) 0.0089(10) 0.0131(9) -0.0040(10)
C28 0.0477(12) 0.0495(13) 0.0520(12) 0.0030(10) 0.0179(10) -0.0002(10)
C29 0.0379(10) 0.0422(11) 0.0516(12) 0.0097(9) 0.0122(9) 0.0023(9)
C30 0.0341(9) 0.0367(10) 0.0497(11) 0.0078(9) 0.0112(8) -0.0017(8)
C31 0.0404(11) 0.0444(12) 0.0571(13) 0.0055(10) 0.0128(10) 0.0040(9)
C32 0.0383(11) 0.0554(14) 0.0542(13) 0.0125(11) 0.0100(9) 0.0078(10)
C33 0.0367(10) 0.0336(10) 0.0524(12) 0.0054(9) 0.0085(9) -0.0005(8)
C34 0.0367(10) 0.0365(10) 0.0536(12) 0.0068(9) 0.0114(9) -0.0023(8)
C35 0.0352(10) 0.0472(12) 0.0507(12) 0.0094(9) 0.0066(9) -0.0087(9)
C36 0.0422(11) 0.0503(13) 0.0480(12) 0.0039(10) 0.0144(9) -0.0068(9)
C37 0.0514(13) 0.0644(15) 0.0574(14) -0.0034(12) 0.0212(11) -0.0148(11)
C38 0.0481(12) 0.0953(19) 0.0545(14) 0.0079(13) 0.0133(10) -0.0235(11)
C39 0.0487(12) 0.0966(19) 0.0564(14) 0.0258(13) 0.0111(11) -0.0221(11)
C40 0.0382(11) 0.0685(16) 0.0691(15) 0.0267(13) 0.0079(11) -0.0072(11)
C41 0.0324(9) 0.0438(11) 0.0516(12) 0.0005(9) 0.0114(9) -0.0002(8)
C42 0.0379(10) 0.0445(12) 0.0509(12) 0.0005(9) 0.0098(9) -0.0018(9)
C43 0.0438(11) 0.0574(14) 0.0485(12) 0.0003(10) 0.0117(10) 0.0025(10)
C44 0.0415(11) 0.0701(16) 0.0495(12) -0.0082(11) 0.0080(10) 0.0013(11)
C45 0.0406(12) 0.0678(16) 0.0673(15) -0.0150(13) 0.0120(11) -0.0136(11)
C46 0.0406(11) 0.0567(14) 0.0650(14) 0.0010(11) 0.0154(10) -0.0089(10)
C47 0.0322(9) 0.0372(10) 0.0503(11) 0.0021(9) 0.0053(8) 0.0030(8)
C48 0.0371(10) 0.0421(11) 0.0466(11) -0.0009(9) 0.0062(8) -0.0013(8)
C49 0.0430(11) 0.0569(13) 0.0418(11) 0.0052(10) 0.0094(9) 0.0037(10)
C50 0.0527(13) 0.0579(14) 0.0437(12) 0.0048(10) 0.0100(10) 0.0132(11)
C51 0.0583(14) 0.0466(13) 0.0577(14) -0.0083(11) 0.0088(11) 0.0096(11)
C52 0.0447(12) 0.0386(11) 0.0671(15) -0.0013(10) 0.0098(11) 0.0008(9)

loop_
_atom_type_symbol
_atom_type_description
_atom_type_scat_dispersion_real
_atom_type_scat_dispersion_imag
_atom_type_scat_source
C C 0.0180 0.0090 'International Tables Vol C Tables 4.2.6.8 and 6.1.1.4'
H H 0.0000 0.0000 'International Tables Vol C Tables 4.2.6.8 and 6.1.1.4'
N N 0.0310 0.0180 'International Tables Vol C Tables 4.2.6.8 and 6.1.1.4'

loop_
_geom_angle_atom_site_label_1
_geom_angle_atom_site_label_2
_geom_angle_atom_site_label_3
_geom_angle
H1A N1 H1B 108.1
C1 N1 H1A 108.3
C1 N1 H1B 110.7
H1AA N1A H1AB 120.0
C24 N1A H1AA 120.0
C24 N1A H1AB 120.0
C2 C1 N1 117.2(2)
C2 C1 H1 120.8
C2 C1 C6 118.4(2)
C6 C1 N1 124.3(2)
C6 C1 H1 120.8
C1 C2 H2 119.6
C1 C2 C3 120.8(2)
C3 C2 H2 119.6
C2 C3 H3 119.3
C2 C3 C4 121.4(2)
C4 C3 H3 119.3
C3 C4 C5 117.48(19)
C3 C4 C7 121.55(18)
C5 C4 C7 120.96(18)
C4 C5 H5 119.4
C6 C5 C4 121.3(2)
C6 C5 H5 119.4
C1 C6 H6 119.7
C5 C6 C1 120.6(2)
C5 C6 H6 119.7
C8 C7 C4 122.55(17)
C8 C7 C21 121.24(17)
C21 C7 C4 116.20(16)
C7 C8 C9 122.55(17)
C7 C8 C15 122.56(17)
C9 C8 C15 114.90(16)
C10 C9 C8 120.77(18)
C10 C9 C14 118.34(18)
C14 C9 C8 120.86(18)
C9 C10 H10 119.6
C11 C10 C9 120.8(2)
C11 C10 H10 119.6
C10 C11 H11 119.9
C12 C11 C10 120.2(2)
C12 C11 H11 119.9
C11 C12 H12 120.1
C13 C12 C11 119.8(2)
C13 C12 H12 120.1
C12 C13 H13 119.9
C12 C13 C14 120.2(2)
C14 C13 H13 119.9
C9 C14 C13 120.7(2)
C9 C14 H14 119.7
C13 C14 H14 119.7
C16 C15 C8 120.83(19)
C16 C15 C20 118.1(2)
C20 C15 C8 121.05(19)
C15 C16 H16 119.7
C15 C16 C17 120.7(2)
C17 C16 H16 119.7
C16 C17 H17 119.7
C18 C17 C16 120.6(2)
C18 C17 H17 119.7
C17 C18 H18 120.3
C17 C18 C19 119.4(2)
C19 C18 H18 120.3
C18 C19 H19 119.9
C20 C19 C18 120.1(3)
C20 C19 H19 119.9
C15 C20 H20 119.5
C19 C20 C15 121.0(2)
C19 C20 H20 119.5
C22 C21 C7 120.57(18)
C26 C21 C7 121.23(19)
C26 C21 C22 118.19(19)
C21 C22 H22 119.6
C23 C22 C21 120.9(2)
C23 C22 H22 119.6
C22 C23 H23 119.8
C24 C23 C22 120.3(2)
C24 C23 H23 119.8
N1A C24 C23 118.3(6)
N1A C24 C25 122.0(6)
C23 C24 H24 120.3
C23 C24 C25 119.5(2)
C25 C24 H24 120.3
C24 C25 H25 119.8
C24 C25 C26 120.4(2)
C26 C25 H25 119.8
C21 C26 H26 119.6
C25 C26 C21 120.7(2)
C25 C26 H26 119.6
H2A N2 H2B 109.4
C27 N2 H2A 108.8
C27 N2 H2B 109.2
H2AA N2A H2AB 120.0
C50 N2A H2AA 120.0
C50 N2A H2AB 120.0
C28 C27 N2 119.3(2)
C28 C27 H27 120.7
C32 C27 N2 122.2(2)
C32 C27 H27 120.7
C32 C27 C28 118.5(2)
C27 C28 H28 119.8
C29 C28 C27 120.3(2)
C29 C28 H28 119.8
C28 C29 H29 119.1
C28 C29 C30 121.8(2)
C30 C29 H29 119.1
C29 C30 C33 121.50(18)
C31 C30 C29 116.80(19)
C31 C30 C33 121.6(2)
C30 C31 H31 119.1
C32 C31 C30 121.8(2)
C32 C31 H31 119.1
C27 C32 C31 120.6(2)
C27 C32 H32 119.7
C31 C32 H32 119.7
C30 C33 C47 115.83(17)
C34 C33 C30 123.0(2)
C34 C33 C47 121.11(19)
C33 C34 C35 122.91(19)
C33 C34 C41 122.2(2)
C35 C34 C41 114.88(17)
C36 C35 C34 120.39(19)
C36 C35 C40 117.6(2)
C40 C35 C34 122.0(2)
C35 C36 H36 119.3
C37 C36 C35 121.5(2)
C37 C36 H36 119.3
C36 C37 H37 119.9
C38 C37 C36 120.2(3)
C38 C37 H37 119.9
C37 C38 H38 120.3
C37 C38 C39 119.4(3)
C39 C38 H38 120.3
C38 C39 H39 119.5
C38 C39 C40 121.0(2)
C40 C39 H39 119.5
C35 C40 H40 119.8
C39 C40 C35 120.4(3)
C39 C40 H40 119.8
C42 C41 C34 120.56(18)
C42 C41 C46 118.3(2)
C46 C41 C34 121.0(2)
C41 C42 H42 119.5
C41 C42 C43 121.1(2)
C43 C42 H42 119.5
C42 C43 H43 120.1
C44 C43 C42 119.9(2)
C44 C43 H43 120.1
C43 C44 H44 120.0
C43 C44 C45 119.9(2)
C45 C44 H44 120.0
C44 C45 H45 119.9
C44 C45 C46 120.1(2)
C46 C45 H45 119.9
C41 C46 H46 119.6
C45 C46 C41 120.7(2)
C45 C46 H46 119.6
C48 C47 C33 121.17(19)
C48 C47 C52 117.4(2)
C52 C47 C33 121.4(2)
C47 C48 H48 119.2
C49 C48 C47 121.6(2)
C49 C48 H48 119.2
C48 C49 H49 120.0
C50 C49 C48 120.1(2)
C50 C49 H49 120.0
N2A C50 C49 122.9(9)
N2A C50 C51 116.2(9)
C49 C50 H50 120.1
C51 C50 C49 119.7(2)
C51 C50 H50 120.1
C50 C51 H51 119.9
C50 C51 C52 120.1(2)
C52 C51 H51 119.9
C47 C52 H52 119.4
C51 C52 C47 121.2(2)
C51 C52 H52 119.4

loop_
_geom_bond_atom_site_label_1
_geom_bond_atom_site_label_2
_geom_bond_distance
N1 H1A 0.8857
N1 H1B 0.8861
N1 C1 1.400(3)
N1A H1AA 0.8800
N1A H1AB 0.8800
N1A C24 1.340(9)
C1 H1 0.9500
C1 C2 1.380(3)
C1 C6 1.389(3)
C2 H2 0.9500
C2 C3 1.382(3)
C3 H3 0.9500
C3 C4 1.386(3)
C4 C5 1.391(3)
C4 C7 1.495(3)
C5 H5 0.9500
C5 C6 1.384(3)
C6 H6 0.9500
C7 C8 1.353(3)
C7 C21 1.490(3)
C8 C9 1.489(2)
C8 C15 1.491(3)
C9 C10 1.389(3)
C9 C14 1.392(3)
C10 H10 0.9500
C10 C11 1.387(3)
C11 H11 0.9500
C11 C12 1.384(4)
C12 H12 0.9500
C12 C13 1.372(4)
C13 H13 0.9500
C13 C14 1.394(3)
C14 H14 0.9500
C15 C16 1.384(3)
C15 C20 1.397(3)
C16 H16 0.9500
C16 C17 1.395(3)
C17 H17 0.9500
C17 C18 1.371(4)
C18 H18 0.9500
C18 C19 1.384(4)
C19 H19 0.9500
C19 C20 1.384(3)
C20 H20 0.9500
C21 C22 1.395(3)
C21 C26 1.389(3)
C22 H22 0.9500
C22 C23 1.384(3)
C23 H23 0.9500
C23 C24 1.379(4)
C24 H24 0.9500
C24 C25 1.382(4)
C25 H25 0.9500
C25 C26 1.387(3)
C26 H26 0.9500
N2 H2A 0.8810
N2 H2B 0.8811
N2 C27 1.395(3)
N2A H2AA 0.8800
N2A H2AB 0.8800
N2A C50 1.224(11)
C27 H27 0.9500
C27 C28 1.393(3)
C27 C32 1.381(3)
C28 H28 0.9500
C28 C29 1.385(3)
C29 H29 0.9500
C29 C30 1.397(3)
C30 C31 1.389(3)
C30 C33 1.490(3)
C31 H31 0.9500
C31 C32 1.388(3)
C32 H32 0.9500
C33 C34 1.359(3)
C33 C47 1.491(3)
C34 C35 1.490(3)
C34 C41 1.494(3)
C35 C36 1.393(3)
C35 C40 1.395(3)
C36 H36 0.9500
C36 C37 1.388(3)
C37 H37 0.9500
C37 C38 1.373(4)
C38 H38 0.9500
C38 C39 1.373(4)
C39 H39 0.9500
C39 C40 1.394(4)
C40 H40 0.9500
C41 C42 1.387(3)
C41 C46 1.393(3)
C42 H42 0.9500
C42 C43 1.389(3)
C43 H43 0.9500
C43 C44 1.378(3)
C44 H44 0.9500
C44 C45 1.381(4)
C45 H45 0.9500
C45 C46 1.386(3)
C46 H46 0.9500
C47 C48 1.393(3)
C47 C52 1.394(3)
C48 H48 0.9500
C48 C49 1.379(3)
C49 H49 0.9500
C49 C50 1.379(3)
C50 H50 0.9500
C50 C51 1.378(4)
C51 H51 0.9500
C51 C52 1.385(4)
C52 H52 0.9500

loop_
_geom_torsion_atom_site_label_1
_geom_torsion_atom_site_label_2
_geom_torsion_atom_site_label_3
_geom_torsion_atom_site_label_4
_geom_torsion
N1 C1 C2 C3 -179.5(2)
N1 C1 C6 C5 179.4(3)
N1A C24 C25 C26 -176.2(7)
C1 C2 C3 C4 -0.2(3)
C2 C1 C6 C5 1.2(3)
C2 C3 C4 C5 1.6(3)
C2 C3 C4 C7 -179.24(19)
C3 C4 C5 C6 -1.6(3)
C3 C4 C7 C8 136.3(2)
C3 C4 C7 C21 -44.4(3)
C4 C5 C6 C1 0.2(4)
C4 C7 C8 C9 -14.0(3)
C4 C7 C8 C15 166.15(18)
C4 C7 C21 C22 128.4(2)
C4 C7 C21 C26 -52.0(3)
C5 C4 C7 C8 -44.5(3)
C5 C4 C7 C21 134.7(2)
C6 C1 C2 C3 -1.2(3)
C7 C4 C5 C6 179.2(2)
C7 C8 C9 C10 -53.5(3)
C7 C8 C9 C14 128.9(2)
C7 C8 C15 C16 132.3(2)
C7 C8 C15 C20 -50.1(3)
C7 C21 C22 C23 177.18(19)
C7 C21 C26 C25 -177.1(2)
C8 C7 C21 C22 -52.3(3)
C8 C7 C21 C26 127.3(2)
C8 C9 C10 C11 -178.4(2)
C8 C9 C14 C13 179.93(19)
C8 C15 C16 C17 178.3(2)
C8 C15 C20 C19 -178.0(2)
C9 C8 C15 C16 -47.6(3)
C9 C8 C15 C20 130.0(2)
C9 C10 C11 C12 -0.9(4)
C10 C9 C14 C13 2.2(3)
C10 C11 C12 C13 1.0(4)
C11 C12 C13 C14 0.6(4)
C12 C13 C14 C9 -2.2(3)
C14 C9 C10 C11 -0.7(3)
C15 C8 C9 C10 126.4(2)
C15 C8 C9 C14 -51.3(3)
C15 C16 C17 C18 -0.4(4)
C16 C15 C20 C19 -0.3(3)
C16 C17 C18 C19 -0.2(4)
C17 C18 C19 C20 0.5(4)
C18 C19 C20 C15 -0.2(4)
C20 C15 C16 C17 0.6(3)
C21 C7 C8 C9 166.79(18)
C21 C7 C8 C15 -13.1(3)
C21 C22 C23 C24 0.3(3)
C22 C21 C26 C25 2.5(3)
C22 C23 C24 N1A 176.5(6)
C22 C23 C24 C25 1.8(4)
C23 C24 C25 C26 -1.7(4)
C24 C25 C26 C21 -0.5(4)
C26 C21 C22 C23 -2.4(3)
N2 C27 C28 C29 -179.0(2)
N2 C27 C32 C31 -179.8(2)
N2A C50 C51 C52 -167.9(9)
C27 C28 C29 C30 -0.5(3)
C28 C27 C32 C31 1.6(3)
C28 C29 C30 C31 0.1(3)
C28 C29 C30 C33 -177.1(2)
C29 C30 C31 C32 1.2(3)
C29 C30 C33 C34 -44.9(3)
C29 C30 C33 C47 133.3(2)
C30 C31 C32 C27 -2.0(3)
C30 C33 C34 C35 -12.5(3)
C30 C33 C34 C41 164.96(19)
C30 C33 C47 C48 -50.2(3)
C30 C33 C47 C52 129.4(2)
C31 C30 C33 C34 137.9(2)
C31 C30 C33 C47 -43.8(3)
C32 C27 C28 C29 -0.3(3)
C33 C30 C31 C32 178.4(2)
C33 C34 C35 C36 132.1(2)
C33 C34 C35 C40 -49.3(3)
C33 C34 C41 C42 -52.6(3)
C33 C34 C41 C46 131.9(2)
C33 C47 C48 C49 -179.57(18)
C33 C47 C52 C51 179.8(2)
C34 C33 C47 C48 128.1(2)
C34 C33 C47 C52 -52.4(3)
C34 C35 C36 C37 -178.9(2)
C34 C35 C40 C39 179.4(2)
C34 C41 C42 C43 -176.6(2)
C34 C41 C46 C45 177.2(2)
C35 C34 C41 C42 125.0(2)
C35 C34 C41 C46 -50.5(3)
C35 C36 C37 C38 -0.8(3)
C36 C35 C40 C39 -2.0(3)
C36 C37 C38 C39 -1.4(4)
C37 C38 C39 C40 1.9(4)
C38 C39 C40 C35 -0.1(4)
C40 C35 C36 C37 2.5(3)
C41 C34 C35 C36 -45.5(3)
C41 C34 C35 C40 133.1(2)
C41 C42 C43 C44 0.2(3)
C42 C41 C46 C45 1.6(4)
C42 C43 C44 C45 -0.2(4)
C43 C44 C45 C46 0.8(4)
C44 C45 C46 C41 -1.6(4)
C46 C41 C42 C43 -0.9(3)
C47 C33 C34 C35 169.39(19)
C47 C33 C34 C41 -13.2(3)
C47 C48 C49 C50 -0.6(3)
C48 C47 C52 C51 -0.7(3)
C48 C49 C50 N2A 167.2(10)
C48 C49 C50 C51 0.0(3)
C49 C50 C51 C52 0.2(3)
C50 C51 C52 C47 0.2(3)
C52 C47 C48 C49 0.9(3)
